data_4301436
loop_
_publ_author_name
'Man-Cheng Hu'
'Yan Wang'
'Quan-Guo Zhai'
'Shu-Ni Li'
'Yu-Cheng Jiang'
'Yong Zhang'

_publ_section_title
;
Synthesis, Crystal Structures, and Photoluminescent Properties of the
Cu(I)/X/\a,\w-Bis(benzotriazole)alkane Hybrid Family (X = Cl, Br, I, and CN)
;
_journal_name_full 'Inorganic Chemistry'
_journal_page_first 1449
_journal_page_last 1468
_journal_paper_doi 10.1021/ic801574k
_journal_volume 48
_journal_year 2009
_chemical_formula_moiety 'C14 H12 Br Cu N6'
_chemical_formula_sum 'C14 H12 Br Cu N6'
_chemical_formula_weight 407.75
_chemical_name_systematic
; 
 ? 
;
_space_group_IT_number 15
_symmetry_cell_setting monoclinic
_symmetry_space_group_name_Hall '-C 2yc'
_symmetry_space_group_name_H-M 'C 1 2/c 1'
_atom_sites_solution_hydrogens geom
_atom_sites_solution_primary direct
_atom_sites_solution_secondary difmap
_audit_creation_method SHELXL-97
_cell_angle_alpha 90.00
_cell_angle_beta 97.706(2)
_cell_angle_gamma 90.00
_cell_formula_units_Z 8
_cell_length_a 18.001(2)
_cell_length_b 10.1463(15)
_cell_length_c 16.667(2)
_cell_measurement_reflns_used 2400
_cell_measurement_temperature 298(2)
_cell_measurement_theta_max 25.334
_cell_measurement_theta_min 2.284
_cell_volume 3016.6(7)
_computing_cell_refinement 'Bruker SMART'
_computing_data_collection 'Bruker SMART'
_computing_data_reduction 'Bruker SAINT'
_computing_molecular_graphics 'Bruker SHELXTL'
_computing_publication_material 'Bruker SHELXTL'
_computing_structure_refinement 'SHELXL-97 (Sheldrick, 1997)'
_computing_structure_solution 'SHELXS-97 (Sheldrick, 1990)'
_diffrn_ambient_temperature 298(2)
_diffrn_detector_area_resol_mean 14.6306
_diffrn_measured_fraction_theta_full 1.000
_diffrn_measured_fraction_theta_max 1.000
_diffrn_measurement_device_type 'Bruker P4'
_diffrn_measurement_method '\w scans'
_diffrn_radiation_monochromator graphite
_diffrn_radiation_source 'fine-focus sealed tube'
_diffrn_radiation_type MoK\a
_diffrn_radiation_wavelength 0.71073
_diffrn_reflns_av_R_equivalents 0.0303
_diffrn_reflns_av_sigmaI/netI 0.0353
_diffrn_reflns_limit_h_max 21
_diffrn_reflns_limit_h_min -11
_diffrn_reflns_limit_k_max 12
_diffrn_reflns_limit_k_min -11
_diffrn_reflns_limit_l_max 19
_diffrn_reflns_limit_l_min -19
_diffrn_reflns_number 7385
_diffrn_reflns_theta_full 25.01
_diffrn_reflns_theta_max 25.01
_diffrn_reflns_theta_min 2.28
_exptl_absorpt_coefficient_mu 4.102
_exptl_absorpt_correction_T_max 0.3447
_exptl_absorpt_correction_T_min 0.2907
_exptl_absorpt_correction_type multi-scan
_exptl_absorpt_process_details sadabs
_exptl_crystal_colour Yellow
_exptl_crystal_density_meas 1.796
_exptl_crystal_density_method 'not measured'
_exptl_crystal_description 'prism '
_exptl_crystal_F_000 1616
_exptl_crystal_size_max 0.40
_exptl_crystal_size_mid 0.36
_exptl_crystal_size_min 0.33
_refine_diff_density_max 0.354
_refine_diff_density_min -0.507
_refine_diff_density_rms 0.100
_refine_ls_extinction_method none
_refine_ls_goodness_of_fit_ref 1.013
_refine_ls_hydrogen_treatment constr
_refine_ls_matrix_type full
_refine_ls_number_parameters 199
_refine_ls_number_reflns 2659
_refine_ls_number_restraints 0
_refine_ls_restrained_S_all 1.013
_refine_ls_R_factor_all 0.0508
_refine_ls_R_factor_gt 0.0296
_refine_ls_shift/su_max 0.001
_refine_ls_shift/su_mean 0.000
_refine_ls_structure_factor_coef Fsqd
_refine_ls_weighting_details 'calc w=1/[\s^2^(Fo^2^)+(0.0396P)^2^+0.0063P] where P=(Fo^2^+2Fc^2^)/3'
_refine_ls_weighting_scheme calc
_refine_ls_wR_factor_gt 0.0663
_refine_ls_wR_factor_ref 0.0752
_reflns_number_gt 1927
_reflns_number_total 2659
_reflns_threshold_expression >2sigma(I)
_cod_data_source_file ic801574k_si_003.cif
_cod_data_source_block 02
_cod_depositor_comments
;
The following automatic conversions were performed:
'_symmetry_cell_setting' value 'Monoclinic' changed to 'monoclinic'
according to '/home/saulius/struct/CIF-dictionaries/cif_core.dic'
dictionary named 'cif_core.dic' version 2.4.1 from 2010-06-29.

Automatic conversion script
Id: cif_fix_enum 1527 2010-12-29 10:47:43Z saulius 
;
_cod_original_sg_symbol_Hall -C2yc
_cod_original_sg_symbol_H-M 'C 2/c'
_cod_database_code 4301436

loop_
_symmetry_equiv_pos_as_xyz
'x, y, z'
'-x, y, -z+1/2'
'x+1/2, y+1/2, z'
'-x+1/2, y+1/2, -z+1/2'
'-x, -y, -z'
'x, -y, z-1/2'
'-x+1/2, -y+1/2, -z'
'x+1/2, -y+1/2, z-1/2'

loop_
_atom_site_label
_atom_site_type_symbol
_atom_site_fract_x
_atom_site_fract_y
_atom_site_fract_z
_atom_site_U_iso_or_equiv
_atom_site_adp_type
_atom_site_occupancy
_atom_site_symmetry_multiplicity
_atom_site_calc_flag
_atom_site_refinement_flags
_atom_site_disorder_assembly
_atom_site_disorder_group
Cu1 Cu 0.57247(2) 0.43770(4) 0.02415(3) 0.04133(15) Uani 1 1 d . . .
Br1 Br 0.467521(19) 0.43265(3) 0.10444(2) 0.03863(13) Uani 1 1 d . . .
N1 N 0.64047(14) 0.0551(2) 0.01126(17) 0.0319(6) Uani 1 1 d . . .
N2 N 0.64815(14) 0.1828(3) 0.03410(16) 0.0364(7) Uani 1 1 d . . .
N3 N 0.59524(14) 0.2500(3) -0.00920(17) 0.0337(7) Uani 1 1 d . . .
N4 N 0.66624(14) 0.5293(2) 0.08592(16) 0.0306(6) Uani 1 1 d . . .
N5 N 0.72349(15) 0.5692(2) 0.04917(17) 0.0321(6) Uani 1 1 d . . .
N6 N 0.77270(15) 0.6491(3) 0.09068(18) 0.0409(7) Uani 1 1 d . . .
C1 C 0.55270(17) 0.1658(3) -0.06063(19) 0.0293(7) Uani 1 1 d . . .
C2 C 0.58113(17) 0.0395(3) -0.04789(19) 0.0304(8) Uani 1 1 d . . .
C3 C 0.54868(19) -0.0702(3) -0.0902(2) 0.0385(9) Uani 1 1 d . . .
H3 H 0.5676 -0.1550 -0.0810 0.046 Uiso 1 1 calc R . .
C4 C 0.4877(2) -0.0445(4) -0.1456(2) 0.0453(9) Uani 1 1 d . . .
H4 H 0.4640 -0.1143 -0.1749 0.054 Uiso 1 1 calc R . .
C5 C 0.4592(2) 0.0833(4) -0.1602(2) 0.0444(9) Uani 1 1 d . . .
H5 H 0.4181 0.0959 -0.1996 0.053 Uiso 1 1 calc R . .
C6 C 0.49022(18) 0.1895(3) -0.1180(2) 0.0387(8) Uani 1 1 d . . .
H6 H 0.4707 0.2739 -0.1271 0.046 Uiso 1 1 calc R . .
C7 C 0.74500(19) 0.6636(3) 0.1617(2) 0.0383(8) Uani 1 1 d . . .
C8 C 0.67913(18) 0.5889(3) 0.1594(2) 0.0320(8) Uani 1 1 d . . .
C9 C 0.6384(2) 0.5858(3) 0.2259(2) 0.0428(9) Uani 1 1 d . . .
H9 H 0.5953 0.5350 0.2253 0.051 Uiso 1 1 calc R . .
C10 C 0.6652(2) 0.6606(4) 0.2904(2) 0.0531(10) Uani 1 1 d . . .
H10 H 0.6391 0.6622 0.3349 0.064 Uiso 1 1 calc R . .
C11 C 0.7312(3) 0.7363(4) 0.2930(3) 0.0620(12) Uani 1 1 d . . .
H11 H 0.7472 0.7860 0.3390 0.074 Uiso 1 1 calc R . .
C12 C 0.7723(2) 0.7385(4) 0.2299(2) 0.0538(11) Uani 1 1 d . . .
H12 H 0.8162 0.7875 0.2320 0.065 Uiso 1 1 calc R . .
C13 C 0.69174(18) -0.0404(3) 0.0542(2) 0.0374(8) Uani 1 1 d . . .
H13A H 0.6731 -0.1285 0.0410 0.045 Uiso 1 1 calc R . .
H13B H 0.6925 -0.0279 0.1120 0.045 Uiso 1 1 calc R . .
C14 C 0.72937(18) 0.5298(3) -0.0341(2) 0.0361(8) Uani 1 1 d . . .
H14A H 0.6967 0.5851 -0.0709 0.043 Uiso 1 1 calc R . .
H14B H 0.7123 0.4394 -0.0421 0.043 Uiso 1 1 calc R . .

loop_
_atom_site_aniso_label
_atom_site_aniso_U_11
_atom_site_aniso_U_22
_atom_site_aniso_U_33
_atom_site_aniso_U_23
_atom_site_aniso_U_13
_atom_site_aniso_U_12
Cu1 0.0379(3) 0.0346(3) 0.0525(3) -0.0065(2) 0.0097(2) -0.00074(19)
Br1 0.0333(2) 0.0369(2) 0.0469(2) 0.00373(16) 0.00982(16) 0.00197(15)
N1 0.0273(15) 0.0282(15) 0.0411(17) -0.0003(13) 0.0074(13) 0.0052(12)
N2 0.0326(16) 0.0306(16) 0.0452(18) -0.0035(14) 0.0028(13) 0.0027(13)
N3 0.0319(16) 0.0285(15) 0.0410(18) -0.0035(13) 0.0068(13) 0.0026(13)
N4 0.0255(14) 0.0320(15) 0.0345(17) -0.0025(13) 0.0049(12) -0.0021(12)
N5 0.0268(15) 0.0301(15) 0.0395(17) -0.0029(13) 0.0050(13) 0.0014(12)
N6 0.0311(16) 0.0406(17) 0.050(2) -0.0048(15) 0.0003(14) -0.0062(13)
C1 0.0250(17) 0.0303(18) 0.0340(19) 0.0013(15) 0.0095(14) 0.0005(14)
C2 0.0275(18) 0.0320(19) 0.034(2) -0.0011(16) 0.0124(15) -0.0015(14)
C3 0.038(2) 0.0316(19) 0.048(2) -0.0031(17) 0.0141(18) 0.0025(16)
C4 0.046(2) 0.045(2) 0.046(2) -0.0114(19) 0.0119(18) -0.0122(18)
C5 0.036(2) 0.060(3) 0.037(2) 0.0010(19) 0.0029(16) -0.0051(18)
C6 0.033(2) 0.037(2) 0.047(2) 0.0037(18) 0.0072(16) 0.0048(16)
C7 0.038(2) 0.035(2) 0.039(2) -0.0038(17) -0.0037(16) 0.0003(16)
C8 0.0338(19) 0.0276(18) 0.033(2) 0.0037(15) -0.0011(15) 0.0074(15)
C9 0.044(2) 0.045(2) 0.039(2) 0.0028(18) 0.0027(17) 0.0069(17)
C10 0.070(3) 0.055(3) 0.033(2) 0.001(2) 0.0025(19) 0.014(2)
C11 0.081(3) 0.056(3) 0.043(3) -0.009(2) -0.016(2) 0.006(2)
C12 0.053(3) 0.051(2) 0.054(3) -0.005(2) -0.008(2) -0.012(2)
C13 0.0314(19) 0.038(2) 0.044(2) 0.0050(17) 0.0090(16) 0.0063(15)
C14 0.0331(19) 0.038(2) 0.038(2) -0.0013(16) 0.0073(15) 0.0044(15)

loop_
_atom_type_symbol
_atom_type_description
_atom_type_scat_dispersion_real
_atom_type_scat_dispersion_imag
_atom_type_scat_source
C C 0.0033 0.0016 'International Tables Vol C Tables 4.2.6.8 and 6.1.1.4'
H H 0.0000 0.0000 'International Tables Vol C Tables 4.2.6.8 and 6.1.1.4'
N N 0.0061 0.0033 'International Tables Vol C Tables 4.2.6.8 and 6.1.1.4'
Cu Cu 0.3201 1.2651 'International Tables Vol C Tables 4.2.6.8 and 6.1.1.4'
Br Br -0.2901 2.4595 'International Tables Vol C Tables 4.2.6.8 and 6.1.1.4'

loop_
_geom_angle_atom_site_label_1
_geom_angle_atom_site_label_2
_geom_angle_atom_site_label_3
_geom_angle
_geom_angle_site_symmetry_1
_geom_angle_site_symmetry_3
_geom_angle_publ_flag
N3 Cu1 N4 111.91(10) . . ?
N3 Cu1 Br1 109.03(7) . . ?
N4 Cu1 Br1 111.88(7) . . ?
N3 Cu1 Br1 107.37(8) . 5_665 ?
N4 Cu1 Br1 107.88(7) . 5_665 ?
Br1 Cu1 Br1 108.62(2) . 5_665 ?
N3 Cu1 Cu1 122.33(8) . 5_665 ?
N4 Cu1 Cu1 125.55(7) . 5_665 ?
Br1 Cu1 Cu1 55.548(17) . 5_665 ?
Br1 Cu1 Cu1 53.068(16) 5_665 5_665 ?
Cu1 Br1 Cu1 71.38(2) . 5_665 ?
N2 N1 C2 110.8(2) . . ?
N2 N1 C13 117.7(3) . . ?
C2 N1 C13 131.4(3) . . ?
N3 N2 N1 107.8(2) . . ?
N2 N3 C1 108.9(2) . . ?
N2 N3 Cu1 119.7(2) . . ?
C1 N3 Cu1 129.6(2) . . ?
N5 N4 C8 103.3(2) . . ?
N5 N4 Cu1 122.5(2) . . ?
C8 N4 Cu1 132.6(2) . . ?
N6 N5 N4 116.8(3) . . ?
N6 N5 C14 122.3(3) . . ?
N4 N5 C14 120.8(3) . . ?
N5 N6 C7 103.0(3) . . ?
N3 C1 C2 108.5(3) . . ?
N3 C1 C6 130.7(3) . . ?
C2 C1 C6 120.8(3) . . ?
N1 C2 C1 104.0(3) . . ?
N1 C2 C3 133.6(3) . . ?
C1 C2 C3 122.5(3) . . ?
C4 C3 C2 115.6(3) . . ?
C4 C3 H3 122.2 . . ?
C2 C3 H3 122.2 . . ?
C3 C4 C5 122.5(3) . . ?
C3 C4 H4 118.8 . . ?
C5 C4 H4 118.8 . . ?
C6 C5 C4 121.7(3) . . ?
C6 C5 H5 119.2 . . ?
C4 C5 H5 119.2 . . ?
C5 C6 C1 116.9(3) . . ?
C5 C6 H6 121.5 . . ?
C1 C6 H6 121.5 . . ?
N6 C7 C12 129.7(3) . . ?
N6 C7 C8 109.1(3) . . ?
C12 C7 C8 121.2(3) . . ?
N4 C8 C7 107.9(3) . . ?
N4 C8 C9 130.9(3) . . ?
C7 C8 C9 121.2(3) . . ?
C10 C9 C8 116.4(4) . . ?
C10 C9 H9 121.8 . . ?
C8 C9 H9 121.8 . . ?
C9 C10 C11 122.7(4) . . ?
C9 C10 H10 118.7 . . ?
C11 C10 H10 118.7 . . ?
C12 C11 C10 121.7(4) . . ?
C12 C11 H11 119.1 . . ?
C10 C11 H11 119.1 . . ?
C11 C12 C7 116.7(4) . . ?
C11 C12 H12 121.6 . . ?
C7 C12 H12 121.6 . . ?
N1 C13 C14 113.4(3) . 7_655 ?
N1 C13 H13A 108.9 . . ?
C14 C13 H13A 108.9 7_655 . ?
N1 C13 H13B 108.9 . . ?
C14 C13 H13B 108.9 7_655 . ?
H13A C13 H13B 107.7 . . ?
N5 C14 C13 112.5(3) . 7_655 ?
N5 C14 H14A 109.1 . . ?
C13 C14 H14A 109.1 7_655 . ?
N5 C14 H14B 109.1 . . ?
C13 C14 H14B 109.1 7_655 . ?
H14A C14 H14B 107.8 . . ?

loop_
_geom_bond_atom_site_label_1
_geom_bond_atom_site_label_2
_geom_bond_distance
_geom_bond_site_symmetry_2
_geom_bond_publ_flag
Cu1 N3 2.040(3) . ?
Cu1 N4 2.075(3) . ?
Cu1 Br1 2.4578(6) . ?
Cu1 Br1 2.5355(6) 5_665 ?
Cu1 Cu1 2.9139(9) 5_665 ?
Br1 Cu1 2.5355(6) 5_665 ?
N1 N2 1.352(3) . ?
N1 C2 1.362(4) . ?
N1 C13 1.458(4) . ?
N2 N3 1.307(3) . ?
N3 C1 1.370(4) . ?
N4 N5 1.331(4) . ?
N4 C8 1.357(4) . ?
N5 N6 1.325(4) . ?
N5 C14 1.462(4) . ?
N6 C7 1.353(4) . ?
C1 C2 1.385(4) . ?
C1 C6 1.396(5) . ?
C2 C3 1.402(4) . ?
C3 C4 1.362(5) . ?
C3 H3 0.9300 . ?
C4 C5 1.404(5) . ?
C4 H4 0.9300 . ?
C5 C6 1.365(5) . ?
C5 H5 0.9300 . ?
C6 H6 0.9300 . ?
C7 C12 1.400(5) . ?
C7 C8 1.403(4) . ?
C8 C9 1.409(5) . ?
C9 C10 1.351(5) . ?
C9 H9 0.9300 . ?
C10 C11 1.411(6) . ?
C10 H10 0.9300 . ?
C11 C12 1.364(6) . ?
C11 H11 0.9300 . ?
C12 H12 0.9300 . ?
C13 C14 1.506(4) 7_655 ?
C13 H13A 0.9700 . ?
C13 H13B 0.9700 . ?
C14 C13 1.506(4) 7_655 ?
C14 H14A 0.9700 . ?
C14 H14B 0.9700 . ?

loop_
_geom_torsion_atom_site_label_1
_geom_torsion_atom_site_label_2
_geom_torsion_atom_site_label_3
_geom_torsion_atom_site_label_4
_geom_torsion
_geom_torsion_site_symmetry_1
_geom_torsion_site_symmetry_2
_geom_torsion_site_symmetry_3
_geom_torsion_site_symmetry_4
_geom_torsion_publ_flag
N3 Cu1 Br1 Cu1 -116.71(9) . . . 5_665 ?
N4 Cu1 Br1 Cu1 118.97(8) . . . 5_665 ?
Br1 Cu1 Br1 Cu1 0.0 5_665 . . 5_665 ?
C2 N1 N2 N3 -0.2(3) . . . . ?
C13 N1 N2 N3 -177.3(3) . . . . ?
N1 N2 N3 C1 0.0(3) . . . . ?
N1 N2 N3 Cu1 166.02(18) . . . . ?
N4 Cu1 N3 N2 28.5(3) . . . . ?
Br1 Cu1 N3 N2 -95.8(2) . . . . ?
Br1 Cu1 N3 N2 146.7(2) 5_665 . . . ?
Cu1 Cu1 N3 N2 -156.50(19) 5_665 . . . ?
N4 Cu1 N3 C1 -168.8(3) . . . . ?
Br1 Cu1 N3 C1 66.9(3) . . . . ?
Br1 Cu1 N3 C1 -50.6(3) 5_665 . . . ?
Cu1 Cu1 N3 C1 6.2(3) 5_665 . . . ?
N3 Cu1 N4 N5 72.3(2) . . . . ?
Br1 Cu1 N4 N5 -165.0(2) . . . . ?
Br1 Cu1 N4 N5 -45.6(2) 5_665 . . . ?
Cu1 Cu1 N4 N5 -102.5(2) 5_665 . . . ?
N3 Cu1 N4 C8 -125.1(3) . . . . ?
Br1 Cu1 N4 C8 -2.4(3) . . . . ?
Br1 Cu1 N4 C8 117.0(3) 5_665 . . . ?
Cu1 Cu1 N4 C8 60.0(3) 5_665 . . . ?
C8 N4 N5 N6 -0.1(3) . . . . ?
Cu1 N4 N5 N6 166.8(2) . . . . ?
C8 N4 N5 C14 -177.9(3) . . . . ?
Cu1 N4 N5 C14 -11.0(4) . . . . ?
N4 N5 N6 C7 -0.2(4) . . . . ?
C14 N5 N6 C7 177.6(3) . . . . ?
N2 N3 C1 C2 0.2(3) . . . . ?
Cu1 N3 C1 C2 -164.0(2) . . . . ?
N2 N3 C1 C6 179.7(3) . . . . ?
Cu1 N3 C1 C6 15.5(5) . . . . ?
N2 N1 C2 C1 0.3(3) . . . . ?
C13 N1 C2 C1 176.9(3) . . . . ?
N2 N1 C2 C3 -178.3(3) . . . . ?
C13 N1 C2 C3 -1.7(6) . . . . ?
N3 C1 C2 N1 -0.3(3) . . . . ?
C6 C1 C2 N1 -179.9(3) . . . . ?
N3 C1 C2 C3 178.5(3) . . . . ?
C6 C1 C2 C3 -1.0(5) . . . . ?
N1 C2 C3 C4 179.2(3) . . . . ?
C1 C2 C3 C4 0.8(5) . . . . ?
C2 C3 C4 C5 0.4(5) . . . . ?
C3 C4 C5 C6 -1.5(6) . . . . ?
C4 C5 C6 C1 1.2(5) . . . . ?
N3 C1 C6 C5 -179.5(3) . . . . ?
C2 C1 C6 C5 0.0(5) . . . . ?
N5 N6 C7 C12 -179.0(4) . . . . ?
N5 N6 C7 C8 0.4(4) . . . . ?
N5 N4 C8 C7 0.3(3) . . . . ?
Cu1 N4 C8 C7 -164.6(2) . . . . ?
N5 N4 C8 C9 179.9(3) . . . . ?
Cu1 N4 C8 C9 14.9(5) . . . . ?
N6 C7 C8 N4 -0.5(4) . . . . ?
C12 C7 C8 N4 179.0(3) . . . . ?
N6 C7 C8 C9 179.9(3) . . . . ?
C12 C7 C8 C9 -0.6(5) . . . . ?
N4 C8 C9 C10 -177.9(3) . . . . ?
C7 C8 C9 C10 1.5(5) . . . . ?
C8 C9 C10 C11 -1.3(5) . . . . ?
C9 C10 C11 C12 0.0(6) . . . . ?
C10 C11 C12 C7 1.0(6) . . . . ?
N6 C7 C12 C11 178.7(4) . . . . ?
C8 C7 C12 C11 -0.7(5) . . . . ?
N2 N1 C13 C14 -71.8(4) . . . 7_655 ?
C2 N1 C13 C14 111.8(4) . . . 7_655 ?
N6 N5 C14 C13 23.5(4) . . . 7_655 ?
N4 N5 C14 C13 -158.8(3) . . . 7_655 ?
